data_7203218
loop_
_publ_author_name
'Kenneth E. Maly'
'Thierry Maris'
'James D. Wuest'

_publ_section_title
;
 Two-dimensional hydrogen-bonded networks in crystals of diboronic
 acids
;
_journal_name_full CrystEngComm
_journal_page_first 33
_journal_page_last 35
_journal_paper_doi 10.1039/b516402h
_journal_year 2006
_chemical_compound_source 'Synthesized by the authors. See text'
_chemical_formula_moiety 'C14 H12 B2 O4, 3(C4 H8 O2)'
_chemical_formula_sum 'C26 H36 B2 O10'
_chemical_formula_weight 530.17
_chemical_name_systematic
;
?
;
_space_group_IT_number 2
_symmetry_cell_setting triclinic
_symmetry_space_group_name_Hall '-P 1'
_symmetry_space_group_name_H-M 'P -1'
_atom_sites_solution_hydrogens geom
_atom_sites_solution_primary direct
_atom_sites_solution_secondary difmap
_audit_creation_method SHELXL-97
_cell_angle_alpha 94.672(2)
_cell_angle_beta 102.780(3)
_cell_angle_gamma 98.325(3)
_cell_formula_units_Z 1
_cell_length_a 6.7104(4)
_cell_length_b 7.4452(4)
_cell_length_c 14.1376(8)
_cell_measurement_reflns_used 5344
_cell_measurement_temperature 100(2)
_cell_measurement_theta_max 68.18
_cell_measurement_theta_min 3.23
_cell_volume 676.83(7)
_computing_cell_refinement 'SMART (Bruker, 2003)'
_computing_data_collection 'SMART (Bruker, 2003)'
_computing_data_reduction 'SAINT (Bruker, 2004)'
_computing_molecular_graphics 'SHELXTL (Bruker, 1997)'
_computing_publication_material 'UdMX (local program)'
_computing_structure_refinement 'SHELXL97 (Sheldrick, 1997)'
_computing_structure_solution 'SHELXS97 (Sheldrick, 1997)'
_diffrn_ambient_temperature 100(2)
_diffrn_detector_area_resol_mean 5.5
_diffrn_measured_fraction_theta_full 0.960
_diffrn_measured_fraction_theta_max 0.960
_diffrn_measurement_device_type 'Bruker Smart 6000'
_diffrn_measurement_method \w
_diffrn_radiation_monochromator 'Montel 200 Optics'
_diffrn_radiation_source 'Rotating Anode'
_diffrn_radiation_type CuK\a
_diffrn_radiation_wavelength 1.54178
_diffrn_reflns_av_R_equivalents 0.065
_diffrn_reflns_av_sigmaI/netI 0.0395
_diffrn_reflns_limit_h_max 7
_diffrn_reflns_limit_h_min -7
_diffrn_reflns_limit_k_max 8
_diffrn_reflns_limit_k_min -8
_diffrn_reflns_limit_l_max 16
_diffrn_reflns_limit_l_min -16
_diffrn_reflns_number 8385
_diffrn_reflns_theta_full 68.20
_diffrn_reflns_theta_max 68.20
_diffrn_reflns_theta_min 3.23
_diffrn_standards_decay_% 1.63
_diffrn_standards_interval_time 1440
_diffrn_standards_number 33
_exptl_absorpt_coefficient_mu 0.810
_exptl_absorpt_correction_T_max 0.930
_exptl_absorpt_correction_T_min 0.840
_exptl_absorpt_correction_type multi-scan
_exptl_absorpt_process_details 'Sadabs (Sheldrick,1996)'
_exptl_crystal_colour Colourless
_exptl_crystal_density_diffrn 1.301
_exptl_crystal_density_method 'not measured'
_exptl_crystal_description block
_exptl_crystal_F_000 282
_exptl_crystal_size_max 0.12
_exptl_crystal_size_mid 0.11
_exptl_crystal_size_min 0.09
_refine_diff_density_max 0.348
_refine_diff_density_min -0.547
_refine_diff_density_rms 0.125
_refine_ls_extinction_method none
_refine_ls_goodness_of_fit_ref 1.066
_refine_ls_hydrogen_treatment mixed
_refine_ls_matrix_type full
_refine_ls_number_parameters 198
_refine_ls_number_reflns 2359
_refine_ls_number_restraints 0
_refine_ls_restrained_S_all 1.066
_refine_ls_R_factor_all 0.0773
_refine_ls_R_factor_gt 0.0725
_refine_ls_shift/su_max 0.000
_refine_ls_shift/su_mean 0.000
_refine_ls_structure_factor_coef Fsqd
_refine_ls_weighting_details 'calc w=1/[\s^2^(Fo^2^)+(0.1556P)^2^+0.0764P] where P=(Fo^2^+2Fc^2^)/3'
_refine_ls_weighting_scheme calc
_refine_ls_wR_factor_gt 0.1930
_refine_ls_wR_factor_ref 0.2043
_reflns_number_gt 2062
_reflns_number_total 2359
_reflns_threshold_expression I>2\s(I)
_cod_data_source_file b516402h.txt
_cod_data_source_block jiw890
_cod_depositor_comments
;
The following automatic conversions were performed:
'_symmetry_cell_setting' value 'Triclinic' changed to 'triclinic'
according to '/home/saulius/struct/CIF-dictionaries/cif_core.dic'
dictionary named 'cif_core.dic' version 2.4.1 from
2010-06-29.

'_geom_angle_publ_flag' value 'Y' changed to 'y' according to
'/home/saulius/struct/CIF-dictionaries/cif_core.dic' dictionary named
'cif_core.dic' version 2.4.1 from 2010-06-29 (28
times).

'_geom_bond_publ_flag' value 'Y' changed to 'y' according to
'/home/saulius/struct/CIF-dictionaries/cif_core.dic' dictionary named
'cif_core.dic' version 2.4.1 from 2010-06-29 (25
times).

'_geom_torsion_publ_flag' value 'Y' changed to 'y' according to
'/home/saulius/struct/CIF-dictionaries/cif_core.dic' dictionary named
'cif_core.dic' version 2.4.1 from 2010-06-29 (32 times).

Automatic conversion script
Id: cif_fix_enum 1527 2010-12-29 10:47:43Z saulius 
;
_cod_original_sg_symbol_H-M P-1
_cod_database_code 7203218

loop_
_symmetry_equiv_pos_as_xyz
'x, y, z'
'-x, -y, -z'

loop_
_atom_site_label
_atom_site_type_symbol
_atom_site_fract_x
_atom_site_fract_y
_atom_site_fract_z
_atom_site_U_iso_or_equiv
_atom_site_adp_type
_atom_site_occupancy
_atom_site_symmetry_multiplicity
_atom_site_calc_flag
_atom_site_refinement_flags
_atom_site_disorder_assembly
_atom_site_disorder_group
B1 B 0.3584(4) 0.4774(3) 0.61470(14) 0.0362(5) Uani 1 1 d . . .
O1 O 0.2945(2) 0.57211(17) 0.53760(8) 0.0378(4) Uani 1 1 d . . .
H1 H 0.198(4) 0.645(4) 0.542(2) 0.064(7) Uiso 1 1 d . . .
O2 O 0.5149(2) 0.38162(19) 0.61382(9) 0.0434(4) Uani 1 1 d . . .
H2 H 0.562(4) 0.385(4) 0.556(2) 0.078(9) Uiso 1 1 d . . .
C1 C 0.0300(3) 0.4973(2) 0.96262(12) 0.0316(5) Uani 1 1 d . . .
C2 C 0.1059(3) 0.4906(2) 0.87586(11) 0.0298(5) Uani 1 1 d . . .
C3 C -0.0085(3) 0.5380(2) 0.78935(12) 0.0316(4) Uani 1 1 d . . .
H3 H -0.1390 0.5748 0.7874 0.038 Uiso 1 1 calc . . .
C4 C 0.0692(3) 0.5314(2) 0.70569(12) 0.0328(5) Uani 1 1 d . . .
H4 H -0.0097 0.5634 0.6469 0.039 Uiso 1 1 calc . . .
C5 C 0.2621(3) 0.4783(2) 0.70676(12) 0.0334(5) Uani 1 1 d . . .
C6 C 0.3725(3) 0.4288(2) 0.79338(12) 0.0337(5) Uani 1 1 d . . .
H6 H 0.5025 0.3911 0.7953 0.040 Uiso 1 1 calc . . .
C7 C 0.2966(3) 0.4333(2) 0.87709(12) 0.0312(4) Uani 1 1 d . . .
H7 H 0.3738 0.3975 0.9353 0.037 Uiso 1 1 calc . . .
C10 C 0.1637(3) 0.0068(3) 0.16191(16) 0.0453(5) Uani 1 1 d . . .
H10A H 0.0371 0.0623 0.1443 0.054 Uiso 1 1 calc R . .
H10B H 0.1240 -0.1145 0.1826 0.054 Uiso 1 1 calc R . .
O10 O 0.3077(2) 0.11938(18) 0.24082(10) 0.0431(4) Uani 1 1 d . . .
C11 C 0.2534(3) -0.0169(3) 0.07359(14) 0.0449(5) Uani 1 1 d . . .
H11A H 0.1509 -0.0988 0.0207 0.054 Uiso 1 1 calc R . .
H11B H 0.2834 0.1031 0.0497 0.054 Uiso 1 1 calc R . .
C12 C 0.5825(3) 0.0233(3) 0.17479(15) 0.0440(5) Uani 1 1 d . . .
H12A H 0.6175 0.1451 0.1536 0.053 Uiso 1 1 calc R . .
H12B H 0.7115 -0.0290 0.1918 0.053 Uiso 1 1 calc R . .
O12 O 0.4383(2) -0.09211(17) 0.09731(9) 0.0414(4) Uani 1 1 d . . .
C13 C 0.4936(3) 0.0436(3) 0.26333(14) 0.0428(5) Uani 1 1 d . . .
H13A H 0.4639 -0.0775 0.2861 0.051 Uiso 1 1 calc R . .
H13B H 0.5964 0.1241 0.3167 0.051 Uiso 1 1 calc R . .
O13 O 0.0366(3) 0.82369(19) 0.51385(12) 0.0637(6) Uani 1 1 d . . .
C20 C 0.0533(9) 0.9071(6) 0.4230(3) 0.0406(10) Uani 0.50 1 d P . 1
H20A H 0.1453 0.8479 0.3891 0.049 Uiso 0.50 1 calc PR . 1
H20B H -0.0847 0.8962 0.3778 0.049 Uiso 0.50 1 calc PR . 1
C21 C -0.1414(9) 0.9018(6) 0.5425(3) 0.0434(10) Uani 0.50 1 d P . 1
H21A H -0.2607 0.8912 0.4856 0.052 Uiso 0.50 1 calc PR . 1
H21B H -0.1871 0.8385 0.5948 0.052 Uiso 0.50 1 calc PR . 1
C22 C -0.0148(7) 0.9466(5) 0.5911(3) 0.0308(8) Uani 0.50 1 d P . 2
H22A H 0.1101 1.0312 0.6290 0.037 Uiso 0.50 1 calc PR . 2
H22B H -0.0777 0.8751 0.6363 0.037 Uiso 0.50 1 calc PR . 2
C23 C 0.1692(7) 0.9502(5) 0.4678(3) 0.0271(7) Uani 0.50 1 d P . 2
H23A H 0.2380 0.8818 0.4250 0.033 Uiso 0.50 1 calc PR . 2
H23B H 0.2761 1.0343 0.5178 0.033 Uiso 0.50 1 calc PR . 2

loop_
_atom_site_aniso_label
_atom_site_aniso_U_11
_atom_site_aniso_U_22
_atom_site_aniso_U_33
_atom_site_aniso_U_23
_atom_site_aniso_U_13
_atom_site_aniso_U_12
B1 0.0554(13) 0.0430(11) 0.0210(9) 0.0096(8) 0.0250(9) 0.0158(9)
O1 0.0604(9) 0.0456(8) 0.0230(7) 0.0135(5) 0.0301(6) 0.0233(7)
O2 0.0641(10) 0.0600(9) 0.0263(7) 0.0209(6) 0.0344(6) 0.0309(7)
C1 0.0510(11) 0.0306(9) 0.0204(8) 0.0046(6) 0.0216(7) 0.0092(7)
C2 0.0493(11) 0.0290(8) 0.0195(8) 0.0051(6) 0.0233(7) 0.0091(7)
C3 0.0468(11) 0.0348(9) 0.0223(8) 0.0067(7) 0.0233(7) 0.0115(7)
C4 0.0512(11) 0.0393(9) 0.0172(8) 0.0103(6) 0.0203(7) 0.0153(7)
C5 0.0525(11) 0.0374(9) 0.0211(9) 0.0091(7) 0.0247(8) 0.0152(8)
C6 0.0488(11) 0.0381(9) 0.0244(9) 0.0093(7) 0.0241(8) 0.0141(8)
C7 0.0487(11) 0.0345(9) 0.0174(8) 0.0082(6) 0.0178(7) 0.0120(7)
C10 0.0489(12) 0.0431(10) 0.0504(12) 0.0035(9) 0.0222(9) 0.0137(8)
O10 0.0590(9) 0.0409(7) 0.0388(8) 0.0020(6) 0.0269(7) 0.0164(6)
C11 0.0633(14) 0.0416(10) 0.0347(10) 0.0058(8) 0.0131(9) 0.0213(9)
C12 0.0501(12) 0.0407(10) 0.0501(12) 0.0086(8) 0.0260(9) 0.0130(8)
O12 0.0624(9) 0.0418(7) 0.0311(7) 0.0083(6) 0.0242(6) 0.0223(6)
C13 0.0585(13) 0.0401(10) 0.0331(10) 0.0017(8) 0.0154(9) 0.0138(8)
O13 0.1206(14) 0.0433(8) 0.0696(11) 0.0338(8) 0.0810(10) 0.0466(9)
C20 0.066(3) 0.043(2) 0.028(2) 0.0128(17) 0.032(2) 0.020(2)
C21 0.067(3) 0.045(2) 0.035(2) 0.0105(18) 0.038(2) 0.021(2)
C22 0.051(2) 0.0359(19) 0.0173(17) 0.0097(14) 0.0216(17) 0.0211(17)
C23 0.040(2) 0.0310(18) 0.0204(18) 0.0098(14) 0.0203(16) 0.0144(15)

loop_
_atom_type_symbol
_atom_type_description
_atom_type_scat_dispersion_real
_atom_type_scat_dispersion_imag
_atom_type_scat_source
C C 0.0181 0.0091 'International Tables Vol C Tables 4.2.6.8 and 6.1.1.4'
H H 0.0000 0.0000 'International Tables Vol C Tables 4.2.6.8 and 6.1.1.4'
B B 0.0090 0.0039 'International Tables Vol C Tables 4.2.6.8 and 6.1.1.4'
O O 0.0492 0.0322 'International Tables Vol C Tables 4.2.6.8 and 6.1.1.4'

loop_
_geom_angle_atom_site_label_1
_geom_angle_atom_site_label_2
_geom_angle_atom_site_label_3
_geom_angle_site_symmetry_1
_geom_angle_site_symmetry_2
_geom_angle_site_symmetry_3
_geom_angle
_geom_angle_publ_flag
O2 B1 O1 . . . 119.09(15) y
O2 B1 C5 . . . 117.82(16) y
O1 B1 C5 . . . 123.07(17) y
B1 O1 H1 . . . 118.0(17) ?
B1 O2 H2 . . . 113.0(17) ?
C1 C1 C2 2_567 . . 178.5(3) y
C3 C2 C7 . . . 119.44(14) y
C3 C2 C1 . . . 120.78(16) y
C7 C2 C1 . . . 119.77(15) y
C2 C3 C4 . . . 119.77(16) y
C2 C3 H3 . . . 120.1 ?
C4 C3 H3 . . . 120.1 ?
C3 C4 C5 . . . 121.22(16) y
C3 C4 H4 . . . 119.4 ?
C5 C4 H4 . . . 119.4 ?
C6 C5 C4 . . . 118.12(15) y
C6 C5 B1 . . . 119.46(17) y
C4 C5 B1 . . . 122.41(16) y
C7 C6 C5 . . . 121.40(17) y
C7 C6 H6 . . . 119.3 ?
C5 C6 H6 . . . 119.3 ?
C6 C7 C2 . . . 120.02(16) y
C6 C7 H7 . . . 120 ?
C2 C7 H7 . . . 120 ?
O10 C10 C11 . . . 111.58(16) y
O10 C10 H10A . . . 109.3 ?
C11 C10 H10A . . . 109.3 ?
O10 C10 H10B . . . 109.3 ?
C11 C10 H10B . . . 109.3 ?
H10A C10 H10B . . . 108 ?
C10 O10 C13 . . . 109.28(13) y
O12 C11 C10 . . . 110.58(16) y
O12 C11 H11A . . . 109.5 ?
C10 C11 H11A . . . 109.5 ?
O12 C11 H11B . . . 109.5 ?
C10 C11 H11B . . . 109.5 ?
H11A C11 H11B . . . 108.1 ?
O12 C12 C13 . . . 110.63(16) y
O12 C12 H12A . . . 109.5 ?
C13 C12 H12A . . . 109.5 ?
O12 C12 H12B . . . 109.5 ?
C13 C12 H12B . . . 109.5 ?
H12A C12 H12B . . . 108.1 ?
C12 O12 C11 . . . 109.27(14) y
O10 C13 C12 . . . 110.60(16) y
O10 C13 H13A . . . 109.5 ?
C12 C13 H13A . . . 109.5 ?
O10 C13 H13B . . . 109.5 ?
C12 C13 H13B . . . 109.5 ?
H13A C13 H13B . . . 108.1 ?
C23 O13 C22 . . . 103.6(2) y
C20 O13 C22 . . . 114.9(2) y
C23 O13 C21 . . . 114.6(2) y
C20 O13 C21 . . . 102.9(3) y
C21 C20 O13 2_576 . . 104.0(3) y
C21 C20 H20A 2_576 . . 111 ?
O13 C20 H20A . . . 111 ?
C21 C20 H20B 2_576 . . 111 ?
O13 C20 H20B . . . 111 ?
H20A C20 H20B . . . 109 ?
C20 C21 O13 2_576 . . 103.6(4) y
C20 C21 H21A 2_576 . . 111 ?
O13 C21 H21A . . . 111 ?
C20 C21 H21B 2_576 . . 111 ?
O13 C21 H21B . . . 111 ?
H21A C21 H21B . . . 109 ?
O13 C22 C23 . . 2_576 102.9(3) y
O13 C22 H22A . . . 111.2 ?
C23 C22 H22A 2_576 . . 111.2 ?
O13 C22 H22B . . . 111.2 ?
C23 C22 H22B 2_576 . . 111.2 ?
H22A C22 H22B . . . 109.1 ?
O13 C23 C22 . . 2_576 102.9(3) y
O13 C23 H23A . . . 111.2 ?
C22 C23 H23A 2_576 . . 111.2 ?
O13 C23 H23B . . . 111.2 ?
C22 C23 H23B 2_576 . . 111.2 ?
H23A C23 H23B . . . 109.1 ?

loop_
_geom_bond_atom_site_label_1
_geom_bond_atom_site_label_2
_geom_bond_site_symmetry_1
_geom_bond_site_symmetry_2
_geom_bond_distance
_geom_bond_publ_flag
B1 O2 . . 1.354(2) y
B1 O1 . . 1.369(2) y
B1 C5 . . 1.576(2) y
O1 H1 . . 0.91(3) ?
O2 H2 . . 0.94(3) ?
C1 C1 . 2_567 1.211(3) y
C1 C2 . . 1.429(2) y
C2 C3 . . 1.394(3) y
C2 C7 . . 1.403(3) y
C3 C4 . . 1.394(2) y
C3 H3 . . 0.95 ?
C4 C5 . . 1.404(3) y
C4 H4 . . 0.95 ?
C5 C6 . . 1.391(3) y
C6 C7 . . 1.388(2) y
C6 H6 . . 0.95 ?
C7 H7 . . 0.95 ?
C10 O10 . . 1.420(2) y
C10 C11 . . 1.510(3) y
C10 H10a . . 0.99 ?
C10 H10b . . 0.99 ?
O10 C13 . . 1.426(2) y
C11 O12 . . 1.419(2) y
C11 H11a . . 0.99 ?
C11 H11b . . 0.99 ?
C12 O12 . . 1.418(2) y
C12 C13 . . 1.507(3) y
C12 H12a . . 0.99 ?
C12 H12b . . 0.99 ?
C13 H13a . . 0.99 ?
C13 H13b . . 0.99 ?
O13 C23 . . 1.489(4) y
O13 C20 . . 1.490(4) y
O13 C22 . . 1.498(3) y
O13 C21 . . 1.518(4) y
C20 C21 . 2_576 1.458(7) y
C20 H20a . . 0.99 ?
C20 H20b . . 0.99 ?
C21 C20 . 2_576 1.458(7) y
C21 H21a . . 0.99 ?
C21 H21b . . 0.99 ?
C22 C23 . 2_576 1.520(5) y
C22 H22a . . 0.99 ?
C22 H22b . . 0.99 ?
C23 C22 . 2_576 1.520(5) y
C23 H23a . . 0.99 ?
C23 H23b . . 0.99 ?

loop_
_geom_hbond_atom_site_label_D
_geom_hbond_atom_site_label_H
_geom_hbond_atom_site_label_A
_geom_hbond_distance_DH
_geom_hbond_distance_HA
_geom_hbond_distance_DA
_geom_hbond_angle_DHA
_geom_hbond_site_symmetry_A
O1 H1 O13 0.91(3) 1.85(3) 2.7206(19) 159(3) .
O2 H2 O1 0.94(3) 1.82(3) 2.7458(15) 167(3) 2_666

loop_
_geom_torsion_atom_site_label_1
_geom_torsion_atom_site_label_2
_geom_torsion_atom_site_label_3
_geom_torsion_atom_site_label_4
_geom_torsion_site_symmetry_1
_geom_torsion_site_symmetry_2
_geom_torsion_site_symmetry_3
_geom_torsion_site_symmetry_4
_geom_torsion
_geom_torsion_publ_flag
C7 C2 C3 C4 . . . . -1.2(3) y
C1 C2 C3 C4 . . . . 179.67(16) y
C2 C3 C4 C5 . . . . -0.3(3) y
C3 C4 C5 C6 . . . . 1.2(3) y
C3 C4 C5 B1 . . . . -177.35(16) y
O2 B1 C5 C6 . . . . 18.1(3) y
O1 B1 C5 C6 . . . . -160.2(2) y
O2 B1 C5 C4 . . . . -163.29(18) y
O1 B1 C5 C4 . . . . 18.4(3) y
C4 C5 C6 C7 . . . . -0.7(3) y
B1 C5 C6 C7 . . . . 177.91(16) y
C5 C6 C7 C2 . . . . -0.7(3) y
C3 C2 C7 C6 . . . . 1.7(3) y
C1 C2 C7 C6 . . . . -179.15(15) y
C11 C10 O10 C13 . . . . -56.4(2) y
O10 C10 C11 O12 . . . . 57.5(2) y
C13 C12 O12 C11 . . . . 58.9(2) y
C10 C11 O12 C12 . . . . -57.7(2) y
C10 O10 C13 C12 . . . . 57.1(2) y
O12 C12 C13 O10 . . . . -59.4(2) y
C23 O13 C20 C21 . . . 2_576 -42.8(4) y
C22 O13 C20 C21 . . . 2_576 34.8(5) y
C21 O13 C20 C21 . . . 2_576 72.2(5) y
C23 O13 C21 C20 . . . 2_576 -37.3(5) y
C20 O13 C21 C20 . . . 2_576 -71.9(5) y
C22 O13 C21 C20 . . . 2_576 42.6(4) y
C23 O13 C22 C23 . . . 2_576 73.1(4) y
C20 O13 C22 C23 . . . 2_576 38.3(5) y
C21 O13 C22 C23 . . . 2_576 -39.8(3) y
C20 O13 C23 C22 . . . 2_576 41.2(3) y
C22 O13 C23 C22 . . . 2_576 -73.1(4) y
C21 O13 C23 C22 . . . 2_576 -35.3(5) y
